data_7125698
loop_
_publ_author_name
'Ruan, Qing-Feng'
'Jiang, Shi-Qin'
'Zheng, Xiao-Yun'
'Tang, Yu-Qian'
'Yang, Bao'
'Yi, Tao'
'Jin, Jing'
'Cui, Hui'
'Zhao, Zhongxiang'

_publ_section_title
;
 Pseudoguaianelactones A-C: three unusual sesquiterpenoids from Lindera
 glauca with anti-inflammatory activities by inhibiting the LPS-induced
 expression of iNOS and COX-2.
;
_journal_issue 10
_journal_name_full 'Chemical communications (Cambridge, England)'
_journal_page_first 1517
_journal_page_last 1520
_journal_paper_doi 10.1039/c9cc09159a
_journal_volume 56
_journal_year 2020
_chemical_compound_source 'Lindera glauca?Lindera?Lauraceae'
_chemical_formula_moiety 'C15 H22 O3'
_chemical_formula_sum 'C15 H22 O3'
_chemical_formula_weight 250.32
_chemical_melting_point 413.1(10)
_chemical_name_common 'Guaianelactone A'
_chemical_name_systematic
(1S,3aR,4R,7R,8aS)-4-hydroxy-1,4-dimethyl-9-methyleneoctahydro-1H-3a,7-(epoxyethano)azulen-10-one
_chemical_properties_physical Efflorescent
_space_group_crystal_system monoclinic
_space_group_IT_number 4
_space_group_name_Hall 'P 2yb'
_space_group_name_H-M_alt 'P 1 21 1'
_atom_sites_solution_hydrogens mixed
_audit_creation_method SHELXL-2016/6
_audit_update_record
;
2019-08-04 deposited with the CCDC.	2019-12-23 downloaded from the CCDC.
;
_cell_angle_alpha 90
_cell_angle_beta 119.0570(10)
_cell_angle_gamma 90
_cell_formula_units_Z 8
_cell_length_a 16.79540(10)
_cell_length_b 10.61320(10)
_cell_length_c 16.87830(10)
_cell_measurement_temperature 100(2)
_cell_volume 2629.93(4)
_computing_structure_refinement 'SHELXL-2016/6 (Sheldrick, 2016)'
_computing_structure_solution 'SHELXT 2014/5 (Sheldrick, 2014)'
_diffrn_ambient_temperature 100(2)
_diffrn_measured_fraction_theta_full 1.000
_diffrn_measured_fraction_theta_max 1.000
_diffrn_radiation_type CuK\a
_diffrn_radiation_wavelength 1.54184
_diffrn_reflns_av_R_equivalents 0.0520
_diffrn_reflns_av_unetI/netI 0.0340
_diffrn_reflns_Laue_measured_fraction_full 1.000
_diffrn_reflns_Laue_measured_fraction_max 1.000
_diffrn_reflns_limit_h_max 20
_diffrn_reflns_limit_h_min -20
_diffrn_reflns_limit_k_max 13
_diffrn_reflns_limit_k_min -13
_diffrn_reflns_limit_l_max 20
_diffrn_reflns_limit_l_min -20
_diffrn_reflns_number 53491
_diffrn_reflns_point_group_measured_fraction_full 1.000
_diffrn_reflns_point_group_measured_fraction_max 0.999
_diffrn_reflns_theta_full 67.684
_diffrn_reflns_theta_max 72.121
_diffrn_reflns_theta_min 2.995
_exptl_absorpt_coefficient_mu 0.692
_exptl_crystal_colour colorless
_exptl_crystal_density_diffrn 1.264
_exptl_crystal_description monoclinic
_exptl_crystal_F_000 1088
_exptl_crystal_recrystallization_method 'Re-crystallisation from solvent: ethyl acetate/methanol (9:1)'
_exptl_crystal_size_max 0.300
_exptl_crystal_size_mid 0.200
_exptl_crystal_size_min 0.100
_refine_diff_density_max 0.191
_refine_diff_density_min -0.176
_refine_diff_density_rms 0.034
_refine_ls_abs_structure_details
;
 Flack x determined using 4608 quotients [(I+)-(I-)]/[(I+)+(I-)]
 (Parsons, Flack and Wagner, Acta Cryst. B69 (2013) 249-259).
;
_refine_ls_abs_structure_Flack -0.07(5)
_refine_ls_extinction_method none
_refine_ls_goodness_of_fit_ref 1.049
_refine_ls_hydrogen_treatment mixed
_refine_ls_matrix_type full
_refine_ls_number_parameters 693
_refine_ls_number_reflns 10381
_refine_ls_number_restraints 1
_refine_ls_restrained_S_all 1.049
_refine_ls_R_factor_all 0.0319
_refine_ls_R_factor_gt 0.0309
_refine_ls_shift/su_max 0.000
_refine_ls_shift/su_mean 0.000
_refine_ls_structure_factor_coef Fsqd
_refine_ls_weighting_details 'w=1/[\s^2^(Fo^2^)+(0.0462P)^2^+0.3345P] where P=(Fo^2^+2Fc^2^)/3'
_refine_ls_weighting_scheme calc
_refine_ls_wR_factor_gt 0.0791
_refine_ls_wR_factor_ref 0.0800
_reflns_Friedel_coverage 0.891
_reflns_Friedel_fraction_full 0.999
_reflns_Friedel_fraction_max 0.999
_reflns_number_gt 10096
_reflns_number_total 10381
_reflns_threshold_expression 'I > 2\s(I)'
_cod_data_source_file c9cc09159a2.cif
_cod_data_source_block zhaozhx_shj_181120
_cod_depositor_comments
;
The following automatic conversions were performed:

data item '_chemical_melting_point' value '412.15-414.15' was changed
to '413.1(10)' -- the average value was taken and precision was
estimated.

Automatic conversion script
Id: cif_fix_values 7556 2019-12-06 15:28:31Z antanas 

 Adding full bibliography for 7125698--7125699.cif.
;
_cod_original_sg_symbol_H-M 'P 21'
_cod_database_code 7125698
_shelx_shelxl_version_number 2016/6
_shelx_space_group_comment
;
The symmetry employed for this shelxl refinement is uniquely defined
by the following loop, which should always be used as a source of
symmetry information in preference to the above space-group names.
They are only intended as comments.
;
_shelx_estimated_absorpt_t_min 0.819
_shelx_estimated_absorpt_t_max 0.934

loop_
_space_group_symop_operation_xyz
'x, y, z'
'-x, y+1/2, -z'

loop_
_atom_site_label
_atom_site_type_symbol
_atom_site_fract_x
_atom_site_fract_y
_atom_site_fract_z
_atom_site_U_iso_or_equiv
_atom_site_adp_type
_atom_site_occupancy
_atom_site_site_symmetry_order
_atom_site_calc_flag
_atom_site_refinement_flags_posn
_atom_site_refinement_flags_adp
O001 O 0.38793(8) 0.64336(13) 0.47634(8) 0.0181(3) Uani 1 1 d . .
O002 O 0.33609(9) 0.56528(13) 0.34135(9) 0.0220(3) Uani 1 1 d . .
O003 O 0.50268(9) 0.86396(14) 0.15325(9) 0.0224(3) Uani 1 1 d . .
O004 O 0.07618(8) 0.10905(12) 0.61584(8) 0.0179(3) Uani 1 1 d . .
O005 O 0.10508(8) 0.11402(12) 0.09904(8) 0.0169(2) Uani 1 1 d . .
O006 O 0.40492(8) 0.78692(13) 0.02238(8) 0.0181(3) Uani 1 1 d . .
O007 O 0.50889(9) 0.91653(14) 0.61417(9) 0.0223(3) Uani 1 1 d . .
H007 H 0.553988 0.958801 0.620762 0.033 Uiso 1 1 calc R U
O008 O 0.09309(9) 0.39535(14) -0.03063(9) 0.0222(3) Uani 1 1 d . .
H008 H 0.048547 0.434902 -0.071051 0.033 Uiso 1 1 calc R U
O009 O 0.11522(9) 0.38195(14) 0.50822(9) 0.0245(3) Uani 1 1 d . .
H009 H 0.082270 0.425661 0.462302 0.037 Uiso 1 1 calc R U
O00A O 0.04734(10) 0.03600(15) 0.17857(9) 0.0269(3) Uani 1 1 d . .
O00B O -0.02289(12) 0.02927(16) 0.64909(11) 0.0341(4) Uani 1 1 d . .
O00C O 0.38718(10) 0.49730(16) -0.10180(11) 0.0325(4) Uani 1 1 d . .
H00C H 0.424769 0.458455 -0.112109 0.049 Uiso 1 1 calc R U
C00D C 0.33447(11) 0.65390(18) 0.38609(12) 0.0170(3) Uani 1 1 d . .
C00E C 0.44722(12) 0.78116(18) 0.11345(12) 0.0177(3) Uani 1 1 d . .
C00F C 0.09079(12) 0.12229(19) 0.17055(12) 0.0185(4) Uani 1 1 d . .
C00G C 0.23438(11) 0.25389(17) 0.11855(12) 0.0168(3) Uani 1 1 d . .
H00G H 0.239296 0.340406 0.097866 0.020 Uiso 1 1 calc R U
C00H C 0.47597(12) 0.84067(18) 0.53385(12) 0.0187(4) Uani 1 1 d . .
C00I C 0.06296(12) 0.31875(18) 0.01982(12) 0.0176(4) Uani 1 1 d . .
C00J C 0.02580(13) 0.1184(2) 0.65760(12) 0.0210(4) Uani 1 1 d . .
C00K C 0.27478(12) 0.76584(18) 0.34177(12) 0.0187(4) Uani 1 1 d . .
C00L C 0.27260(12) 0.63269(19) -0.05209(13) 0.0212(4) Uani 1 1 d . .
H00L H 0.269247 0.542373 -0.070336 0.025 Uiso 1 1 calc R U
C00M C 0.25666(12) 0.86538(19) 0.39551(12) 0.0215(4) Uani 1 1 d . .
H00M H 0.196497 0.904434 0.353445 0.026 Uiso 1 1 calc R U
C00N C 0.05882(12) 0.30593(18) 0.53094(12) 0.0190(4) Uani 1 1 d . .
C00O C 0.12811(13) 0.22690(19) 0.23882(12) 0.0210(4) Uani 1 1 d . .
C00P C 0.42435(13) 0.92424(19) 0.45002(13) 0.0208(4) Uani 1 1 d . .
H00A H 0.462565 0.999314 0.458130 0.025 Uiso 1 1 calc R U
H00B H 0.419788 0.877229 0.397311 0.025 Uiso 1 1 calc R U
C00Q C 0.12715(12) 0.20637(18) 0.59624(12) 0.0173(3) Uani 1 1 d . .
C00R C 0.02952(12) 0.23064(19) 0.71383(12) 0.0195(4) Uani 1 1 d . .
C00S C 0.35583(14) 0.5816(2) 0.11680(14) 0.0253(4) Uani 1 1 d . .
H00S H 0.338023 0.547790 0.161280 0.030 Uiso 1 1 calc R U
C00T C 0.20790(12) 0.26190(18) 0.68246(12) 0.0194(4) Uani 1 1 d . .
H00T H 0.218485 0.348360 0.665905 0.023 Uiso 1 1 calc R U
C00U C 0.29396(12) 0.16804(18) 0.09465(13) 0.0207(4) Uani 1 1 d . .
H00U H 0.352839 0.211265 0.110936 0.025 Uiso 1 1 calc R U
C00V C 0.23533(13) 0.1618(2) -0.00836(13) 0.0231(4) Uani 1 1 d . .
H00D H 0.254561 0.091550 -0.033809 0.028 Uiso 1 1 calc R U
H00E H 0.238580 0.241714 -0.036966 0.028 Uiso 1 1 calc R U
C00W C 0.13512(11) 0.21121(18) 0.05628(11) 0.0161(3) Uani 1 1 d . .
C00X C 0.10111(12) 0.33281(19) 0.74124(12) 0.0201(4) Uani 1 1 d . .
H00X H 0.107475 0.372190 0.797857 0.024 Uiso 1 1 calc R U
C00Y C -0.03275(12) 0.2668(2) -0.04222(13) 0.0216(4) Uani 1 1 d . .
H00F H -0.076583 0.336419 -0.064270 0.032 Uiso 1 1 calc R U
H00H H -0.049310 0.207341 -0.008199 0.032 Uiso 1 1 calc R U
H00I H -0.033542 0.223406 -0.093851 0.032 Uiso 1 1 calc R U
C00Z C 0.19453(12) 0.32446(18) 0.23971(12) 0.0192(4) Uani 1 1 d . .
H00Z H 0.228348 0.358314 0.302875 0.023 Uiso 1 1 calc R U
C010 C 0.42399(13) 0.6860(2) 0.16451(13) 0.0226(4) Uani 1 1 d . .
C011 C 0.36200(12) 0.68567(18) -0.04560(12) 0.0192(4) Uani 1 1 d . .
C012 C 0.55654(12) 0.7826(2) 0.52794(13) 0.0219(4) Uani 1 1 d . .
H01A H 0.591734 0.849573 0.519270 0.033 Uiso 1 1 calc R U
H01B H 0.533708 0.724055 0.476630 0.033 Uiso 1 1 calc R U
H01C H 0.595658 0.737005 0.584159 0.033 Uiso 1 1 calc R U
C013 C -0.01780(13) 0.2455(2) 0.44526(13) 0.0231(4) Uani 1 1 d . .
H3AA H -0.057743 0.311536 0.404980 0.035 Uiso 1 1 calc R U
H H -0.053194 0.188747 0.462069 0.035 Uiso 1 1 calc R U
HA H 0.008557 0.197596 0.413978 0.035 Uiso 1 1 calc R U
C014 C 0.13908(12) 0.13972(19) -0.02212(12) 0.0201(4) Uani 1 1 d . .
H2BA H 0.127900 0.048624 -0.019503 0.024 Uiso 1 1 calc R U
HB H 0.092681 0.173005 -0.081610 0.024 Uiso 1 1 calc R U
C015 C -0.03527(14) 0.2370(2) 0.73734(13) 0.0242(4) Uani 1 1 d . .
C016 C 0.41763(12) 0.73889(18) 0.54906(11) 0.0176(4) Uani 1 1 d . .
C017 C 0.23911(13) 0.7748(2) 0.25234(13) 0.0237(4) Uani 1 1 d . .
C018 C 0.33554(14) 0.7157(2) 0.63680(13) 0.0249(4) Uani 1 1 d . .
H018 H 0.309267 0.768334 0.667593 0.030 Uiso 1 1 calc R U
C019 C 0.33827(12) 0.79320(19) 0.56049(12) 0.0200(4) Uani 1 1 d . .
H019 H 0.357254 0.880252 0.585200 0.024 Uiso 1 1 calc R U
C01A C 0.43478(13) 0.58258(19) -0.02788(14) 0.0232(4) Uani 1 1 d . .
C01B C 0.19447(12) 0.2775(2) 0.76470(12) 0.0214(4) Uani 1 1 d . .
H5AA H 0.242750 0.333429 0.809010 0.026 Uiso 1 1 calc R U
HC H 0.201203 0.194333 0.793847 0.026 Uiso 1 1 calc R U
C01C C 0.51890(13) 0.6369(2) -0.02889(14) 0.0275(4) Uani 1 1 d . .
H01Q H 0.563565 0.569720 -0.015966 0.041 Uiso 1 1 calc R U
H01R H 0.545982 0.702846 0.017354 0.041 Uiso 1 1 calc R U
H01S H 0.500902 0.672999 -0.088696 0.041 Uiso 1 1 calc R U
C01D C 0.47471(12) 0.66202(19) 0.63706(12) 0.0214(4) Uani 1 1 d . .
H01F H 0.468477 0.570595 0.623746 0.026 Uiso 1 1 calc R U
H01G H 0.539906 0.685058 0.664794 0.026 Uiso 1 1 calc R U
C01E C 0.01269(13) 0.38917(19) 0.57157(13) 0.0214(4) Uani 1 1 d . .
H6AA H -0.013006 0.463462 0.531605 0.026 Uiso 1 1 calc R U
HD H -0.039297 0.341055 0.568348 0.026 Uiso 1 1 calc R U
C01F C 0.32872(13) 0.97094(19) 0.42476(13) 0.0227(4) Uani 1 1 d . .
H01H H 0.309060 1.032486 0.374633 0.027 Uiso 1 1 calc R U
H01I H 0.331408 1.015598 0.477495 0.027 Uiso 1 1 calc R U
C01G C 0.24779(12) 0.8074(2) 0.47413(13) 0.0227(4) Uani 1 1 d . .
H01J H 0.207089 0.861073 0.486827 0.027 Uiso 1 1 calc R U
H01K H 0.218924 0.723423 0.455433 0.027 Uiso 1 1 calc R U
C01H C 0.26525(12) 0.26513(18) 0.21899(12) 0.0191(4) Uani 1 1 d . .
H3BA H 0.321505 0.316486 0.247964 0.023 Uiso 1 1 calc R U
HE H 0.280477 0.180065 0.246439 0.023 Uiso 1 1 calc R U
C01I C 0.29199(13) 0.1827(2) 0.69955(13) 0.0256(4) Uani 1 1 d . .
H7AA H 0.348816 0.233035 0.735165 0.031 Uiso 1 1 calc R U
C01J C 0.05675(12) 0.40015(19) 0.09189(13) 0.0204(4) Uani 1 1 d . .
H4BA H 0.024543 0.478861 0.061980 0.024 Uiso 1 1 calc R U
HF H 0.017639 0.354879 0.111361 0.024 Uiso 1 1 calc R U
C01K C 0.43712(14) 0.6951(2) 0.70095(13) 0.0262(4) Uani 1 1 d . .
H01L H 0.447120 0.625234 0.743680 0.031 Uiso 1 1 calc R U
H01M H 0.466028 0.772445 0.735925 0.031 Uiso 1 1 calc R U
C01L C 0.33037(13) 0.7538(2) -0.13709(12) 0.0242(4) Uani 1 1 d . .
H01T H 0.334375 0.846270 -0.128424 0.029 Uiso 1 1 calc R U
H01U H 0.368809 0.728851 -0.164083 0.029 Uiso 1 1 calc R U
C01M C 0.14405(13) 0.43706(18) 0.17705(13) 0.0204(4) Uani 1 1 d . .
H5BA H 0.128982 0.499028 0.211610 0.024 Uiso 1 1 calc R U
HG H 0.185479 0.478786 0.158956 0.024 Uiso 1 1 calc R U
C01N C 0.06887(14) 0.43747(19) 0.66859(13) 0.0236(4) Uani 1 1 d . .
H8AA H 0.031872 0.498972 0.680856 0.028 Uiso 1 1 calc R U
HH H 0.122918 0.482469 0.673980 0.028 Uiso 1 1 calc R U
C01O C 0.17302(12) 0.1316(2) 0.55001(12) 0.0217(4) Uani 1 1 d . .
H9AA H 0.164047 0.039929 0.553026 0.026 Uiso 1 1 calc R U
HI H 0.146803 0.156469 0.485601 0.026 Uiso 1 1 calc R U
C01P C 0.26856(12) 0.6323(2) 0.03601(13) 0.0236(4) Uani 1 1 d . .
H01V H 0.216353 0.580025 0.027996 0.028 Uiso 1 1 calc R U
H01W H 0.257740 0.719405 0.049618 0.028 Uiso 1 1 calc R U
C01Q C 0.23165(14) 0.7136(2) -0.19833(14) 0.0295(4) Uani 1 1 d . .
H01X H 0.228623 0.632600 -0.228746 0.035 Uiso 1 1 calc R U
H01Y H 0.197872 0.778392 -0.244948 0.035 Uiso 1 1 calc R U
C01R C 0.31283(14) 0.0370(2) 0.13743(14) 0.0264(4) Uani 1 1 d . .
H6BA H 0.351350 0.044401 0.203234 0.040 Uiso 1 1 calc R U
HJ H 0.344137 -0.014172 0.112604 0.040 Uiso 1 1 calc R U
HK H 0.255119 -0.003441 0.123886 0.040 Uiso 1 1 calc R U
C01S C 0.46890(13) 0.5122(2) 0.06235(15) 0.0270(4) Uani 1 1 d . .
H01Z H 0.500985 0.435528 0.059495 0.032 Uiso 1 1 calc R U
HL H 0.514844 0.566345 0.110710 0.032 Uiso 1 1 calc R U
C01T C 0.19334(13) 0.7001(2) -0.13309(14) 0.0258(4) Uani 1 1 d . .
H01 H 0.138679 0.643906 -0.160486 0.031 Uiso 1 1 calc R U
C01U C 0.29979(15) 0.0564(2) 0.74623(15) 0.0321(5) Uani 1 1 d . .
H0BA H 0.314576 0.071107 0.809237 0.048 Uiso 1 1 calc R U
HM H 0.348046 0.005972 0.745008 0.048 Uiso 1 1 calc R U
HN H 0.241751 0.011235 0.714376 0.048 Uiso 1 1 calc R U
C01V C 0.27453(13) 0.1649(2) 0.60256(14) 0.0279(4) Uani 1 1 d . .
H1BA H 0.312312 0.095763 0.599093 0.033 Uiso 1 1 calc R U
HO H 0.287455 0.243211 0.579030 0.033 Uiso 1 1 calc R U
C01W C 0.46605(16) 0.6988(3) 0.25402(15) 0.0325(5) Uani 1 1 d . .
C01X C 0.40017(15) 0.4717(2) 0.09238(16) 0.0298(5) Uani 1 1 d . .
H1AA H 0.431359 0.415871 0.145815 0.036 Uiso 1 1 calc R U
HP H 0.351477 0.421895 0.043048 0.036 Uiso 1 1 calc R U
C01Y C 0.28369(16) 0.5917(2) 0.60631(16) 0.0331(5) Uani 1 1 d . .
H01N H 0.218852 0.608978 0.566454 0.050 Uiso 1 1 calc R U
H01O H 0.291450 0.544436 0.659464 0.050 Uiso 1 1 calc R U
H01P H 0.307407 0.542057 0.573394 0.050 Uiso 1 1 calc R U
C01Z C 0.16738(15) 0.8282(2) -0.11054(16) 0.0336(5) Uani 1 1 d . .
H2AA H 0.143498 0.816344 -0.068373 0.050 Uiso 1 1 calc R U
HQ H 0.120679 0.867730 -0.166304 0.050 Uiso 1 1 calc R U
HR H 0.221355 0.882412 -0.082493 0.050 Uiso 1 1 calc R U
C020 C 0.09962(19) 0.2294(3) 0.29980(17) 0.0378(6) Uani 1 1 d . .
H01D H 0.2514(18) 0.712(3) 0.2171(17) 0.029(6) Uiso 1 1 d . .
H0AA H 0.5091(19) 0.765(3) 0.2840(17) 0.030(6) Uiso 1 1 d . .
H01E H 0.2007(18) 0.848(3) 0.2208(17) 0.029(6) Uiso 1 1 d . .
H4AA H -0.0812(19) 0.173(3) 0.7213(18) 0.030(6) Uiso 1 1 d . .
HS H 0.455(2) 0.638(3) 0.292(2) 0.040(7) Uiso 1 1 d . .
HT H -0.0358(19) 0.305(3) 0.7741(19) 0.034(7) Uiso 1 1 d . .
H02A H 0.123(2) 0.293(4) 0.349(2) 0.047(8) Uiso 1 1 d . .
H02B H 0.058(2) 0.169(3) 0.298(2) 0.045(8) Uiso 1 1 d . .

loop_
_atom_site_aniso_label
_atom_site_aniso_U_11
_atom_site_aniso_U_22
_atom_site_aniso_U_33
_atom_site_aniso_U_23
_atom_site_aniso_U_13
_atom_site_aniso_U_12
O001 0.0171(6) 0.0188(6) 0.0164(6) -0.0020(5) 0.0066(5) -0.0013(5)
O002 0.0201(6) 0.0229(7) 0.0203(6) -0.0034(5) 0.0077(5) 0.0012(5)
O003 0.0212(6) 0.0242(7) 0.0210(6) -0.0011(5) 0.0095(5) -0.0048(5)
O004 0.0195(6) 0.0173(6) 0.0184(6) -0.0012(5) 0.0102(5) -0.0019(5)
O005 0.0178(6) 0.0166(6) 0.0167(6) -0.0003(5) 0.0086(5) -0.0020(5)
O006 0.0183(6) 0.0173(6) 0.0192(6) -0.0002(5) 0.0095(5) -0.0012(5)
O007 0.0208(6) 0.0245(7) 0.0213(6) -0.0079(5) 0.0101(5) -0.0078(5)
O008 0.0182(6) 0.0239(7) 0.0223(6) 0.0091(5) 0.0080(5) 0.0017(5)
O009 0.0235(6) 0.0261(7) 0.0228(6) 0.0057(5) 0.0104(5) -0.0045(6)
O00A 0.0332(7) 0.0274(8) 0.0240(7) -0.0035(6) 0.0169(6) -0.0120(6)
O00B 0.0454(9) 0.0318(9) 0.0382(8) -0.0139(7) 0.0305(7) -0.0188(7)
O00C 0.0197(7) 0.0341(9) 0.0427(9) -0.0202(7) 0.0143(6) -0.0025(6)
C00D 0.0128(7) 0.0206(9) 0.0175(8) -0.0005(7) 0.0073(6) -0.0026(7)
C00E 0.0152(8) 0.0200(9) 0.0202(8) -0.0003(7) 0.0104(7) 0.0017(7)
C00F 0.0169(8) 0.0202(9) 0.0176(8) 0.0020(7) 0.0076(7) 0.0002(7)
C00G 0.0142(8) 0.0169(9) 0.0183(8) 0.0015(7) 0.0071(7) 0.0007(7)
C00H 0.0171(8) 0.0199(9) 0.0177(8) -0.0026(7) 0.0073(7) -0.0034(7)
C00I 0.0145(8) 0.0191(9) 0.0178(8) 0.0023(7) 0.0067(7) 0.0002(7)
C00J 0.0213(8) 0.0239(10) 0.0187(8) -0.0010(7) 0.0103(7) -0.0030(8)
C00K 0.0132(8) 0.0206(9) 0.0199(8) -0.0013(7) 0.0062(7) -0.0011(7)
C00L 0.0169(8) 0.0193(9) 0.0278(9) -0.0019(7) 0.0112(7) -0.0008(7)
C00M 0.0175(8) 0.0228(9) 0.0214(9) -0.0012(7) 0.0071(7) 0.0038(7)
C00N 0.0181(8) 0.0198(9) 0.0182(8) 0.0023(7) 0.0081(7) -0.0007(7)
C00O 0.0229(9) 0.0212(10) 0.0185(8) -0.0016(7) 0.0098(7) -0.0033(8)
C00P 0.0208(9) 0.0192(9) 0.0220(9) -0.0005(7) 0.0102(7) -0.0036(7)
C00Q 0.0163(8) 0.0175(9) 0.0187(8) -0.0002(7) 0.0091(7) -0.0013(7)
C00R 0.0198(8) 0.0215(9) 0.0161(8) -0.0004(7) 0.0078(7) 0.0003(7)
C00S 0.0225(9) 0.0266(11) 0.0294(10) 0.0061(8) 0.0145(8) -0.0046(8)
C00T 0.0164(8) 0.0208(9) 0.0191(8) -0.0016(7) 0.0072(7) -0.0016(7)
C00U 0.0162(8) 0.0195(9) 0.0288(9) -0.0007(7) 0.0127(7) 0.0008(7)
C00V 0.0252(9) 0.0241(10) 0.0260(9) -0.0041(8) 0.0173(8) -0.0026(8)
C00W 0.0147(8) 0.0177(9) 0.0156(8) 0.0026(7) 0.0072(7) -0.0011(7)
C00X 0.0206(9) 0.0216(9) 0.0188(8) -0.0050(7) 0.0100(7) -0.0020(7)
C00Y 0.0146(8) 0.0256(10) 0.0202(8) 0.0005(7) 0.0050(7) -0.0004(7)
C00Z 0.0189(8) 0.0199(9) 0.0169(8) -0.0042(7) 0.0072(7) -0.0045(7)
C010 0.0182(8) 0.0259(10) 0.0263(9) 0.0045(8) 0.0129(8) 0.0005(8)
C011 0.0163(8) 0.0197(9) 0.0219(8) -0.0052(7) 0.0096(7) -0.0039(7)
C012 0.0171(8) 0.0255(10) 0.0233(9) -0.0019(8) 0.0100(7) -0.0020(8)
C013 0.0209(9) 0.0260(10) 0.0187(8) 0.0012(7) 0.0067(7) -0.0011(8)
C014 0.0194(8) 0.0230(10) 0.0172(8) -0.0014(7) 0.0085(7) -0.0003(7)
C015 0.0238(9) 0.0286(10) 0.0216(9) -0.0002(8) 0.0121(8) 0.0002(8)
C016 0.0164(8) 0.0191(9) 0.0153(8) -0.0033(7) 0.0060(7) -0.0030(7)
C017 0.0198(9) 0.0263(10) 0.0215(9) 0.0003(8) 0.0073(7) 0.0006(8)
C018 0.0276(10) 0.0278(11) 0.0247(9) -0.0035(8) 0.0169(8) -0.0043(8)
C019 0.0190(8) 0.0216(9) 0.0212(9) -0.0027(7) 0.0110(7) -0.0021(7)
C01A 0.0166(8) 0.0230(10) 0.0305(10) -0.0089(8) 0.0118(8) -0.0028(7)
C01B 0.0188(8) 0.0248(9) 0.0180(8) -0.0023(7) 0.0070(7) -0.0015(8)
C01C 0.0182(9) 0.0354(12) 0.0309(10) -0.0070(8) 0.0135(8) -0.0015(8)
C01D 0.0196(9) 0.0251(10) 0.0175(8) 0.0006(7) 0.0074(7) -0.0021(8)
C01E 0.0194(8) 0.0190(9) 0.0232(9) 0.0025(7) 0.0083(7) 0.0035(7)
C01F 0.0240(9) 0.0191(9) 0.0233(9) 0.0007(7) 0.0100(8) 0.0016(8)
C01G 0.0168(8) 0.0268(10) 0.0249(9) -0.0044(8) 0.0106(8) -0.0001(7)
C01H 0.0143(8) 0.0200(9) 0.0184(8) 0.0008(7) 0.0042(7) -0.0009(7)
C01I 0.0153(8) 0.0308(11) 0.0269(9) -0.0042(8) 0.0072(7) 0.0000(8)
C01J 0.0168(8) 0.0197(9) 0.0243(9) -0.0007(7) 0.0097(7) 0.0017(7)
C01K 0.0304(10) 0.0300(11) 0.0177(8) -0.0008(8) 0.0112(8) -0.0026(9)
C01L 0.0206(9) 0.0307(11) 0.0205(9) -0.0022(8) 0.0093(7) -0.0033(8)
C01M 0.0204(9) 0.0170(9) 0.0235(9) -0.0031(7) 0.0106(7) -0.0015(7)
C01N 0.0259(9) 0.0178(9) 0.0279(10) -0.0023(7) 0.0137(8) 0.0007(7)
C01O 0.0202(8) 0.0256(10) 0.0211(8) -0.0030(7) 0.0116(7) 0.0006(8)
C01P 0.0173(8) 0.0257(10) 0.0301(10) 0.0014(8) 0.0134(8) -0.0021(8)
C01Q 0.0222(10) 0.0374(12) 0.0242(9) -0.0037(9) 0.0075(8) -0.0038(9)
C01R 0.0228(9) 0.0216(10) 0.0333(10) 0.0019(8) 0.0123(8) 0.0060(8)
C01S 0.0177(9) 0.0192(10) 0.0407(11) -0.0020(8) 0.0116(8) 0.0018(7)
C01T 0.0160(9) 0.0282(11) 0.0285(10) -0.0018(8) 0.0072(8) -0.0016(8)
C01U 0.0254(10) 0.0325(12) 0.0303(10) 0.0019(9) 0.0072(8) 0.0100(9)
C01V 0.0202(9) 0.0351(12) 0.0320(10) -0.0067(9) 0.0155(8) -0.0006(8)
C01W 0.0299(11) 0.0436(13) 0.0262(10) 0.0042(10) 0.0153(9) -0.0073(10)
C01X 0.0252(10) 0.0196(10) 0.0402(11) 0.0070(9) 0.0125(9) -0.0007(8)
C01Y 0.0333(11) 0.0338(12) 0.0361(11) -0.0001(9) 0.0200(10) -0.0109(10)
C01Z 0.0252(10) 0.0318(12) 0.0410(12) 0.0028(10) 0.0139(9) 0.0079(9)
C020 0.0526(14) 0.0389(13) 0.0354(12) -0.0150(10) 0.0319(11) -0.0212(12)

loop_
_atom_type_symbol
_atom_type_description
_atom_type_scat_dispersion_real
_atom_type_scat_dispersion_imag
_atom_type_scat_source
C C 0.0181 0.0091 'International Tables Vol C Tables 4.2.6.8 and 6.1.1.4'
H H 0.0000 0.0000 'International Tables Vol C Tables 4.2.6.8 and 6.1.1.4'
O O 0.0492 0.0322 'International Tables Vol C Tables 4.2.6.8 and 6.1.1.4'

loop_
_geom_angle_atom_site_label_1
_geom_angle_atom_site_label_2
_geom_angle_atom_site_label_3
_geom_angle
C00D O001 C016 130.77(14)
C00J O004 C00Q 130.32(15)
C00F O005 C00W 130.12(14)
C00E O006 C011 129.89(15)
C00H O007 H007 109.5
C00I O008 H008 109.5
C00N O009 H009 109.5
C01A O00C H00C 109.5
O002 C00D O001 115.81(16)
O002 C00D C00K 120.98(16)
O001 C00D C00K 123.20(16)
O003 C00E O006 115.81(16)
O003 C00E C010 120.83(16)
O006 C00E C010 123.21(16)
O00A C00F O005 115.39(17)
O00A C00F C00O 121.33(16)
O005 C00F C00O 123.24(16)
C01H C00G C00U 115.14(15)
C01H C00G C00W 116.97(14)
C00U C00G C00W 105.74(14)
C01H C00G H00G 106.1
C00U C00G H00G 106.1
C00W C00G H00G 106.1
O007 C00H C00P 109.43(16)
O007 C00H C012 109.84(15)
C00P C00H C012 107.10(15)
O007 C00H C016 102.54(13)
C00P C00H C016 115.69(15)
C012 C00H C016 112.12(16)
O008 C00I C00Y 110.70(14)
O008 C00I C01J 109.29(15)
C00Y C00I C01J 106.93(15)
O008 C00I C00W 102.62(13)
C00Y C00I C00W 111.28(15)
C01J C00I C00W 115.99(14)
O00B C00J O004 116.16(18)
O00B C00J C00R 120.74(17)
O004 C00J C00R 123.10(17)
C017 C00K C00D 116.51(17)
C017 C00K C00M 121.24(18)
C00D C00K C00M 122.24(15)
C01P C00L C01T 115.97(16)
C01P C00L C011 115.57(15)
C01T C00L C011 106.39(15)
C01P C00L H00L 106.0
C01T C00L H00L 106.0
C011 C00L H00L 106.0
C00K C00M C01G 111.71(16)
C00K C00M C01F 110.05(15)
C01G C00M C01F 113.89(15)
C00K C00M H00M 106.9
C01G C00M H00M 106.9
C01F C00M H00M 106.9
O009 C00N C013 110.16(14)
O009 C00N C01E 109.74(16)
C013 C00N C01E 106.67(15)
O009 C00N C00Q 102.49(14)
C013 C00N C00Q 112.12(16)
C01E C00N C00Q 115.61(14)
C020 C00O C00F 115.87(18)
C020 C00O C00Z 121.20(18)
C00F C00O C00Z 122.93(16)
C01F C00P C00H 119.43(15)
C01F C00P H00A 107.5
C00H C00P H00A 107.5
C01F C00P H00B 107.5
C00H C00P H00B 107.5
H00A C00P H00B 107.0
O004 C00Q C00T 113.24(14)
O004 C00Q C01O 103.77(14)
C00T C00Q C01O 104.19(14)
O004 C00Q C00N 108.97(14)
C00T C00Q C00N 114.60(15)
C01O C00Q C00N 111.47(14)
C015 C00R C00J 116.05(18)
C015 C00R C00X 121.08(18)
C00J C00R C00X 122.86(16)
C010 C00S C01P 111.40(17)
C010 C00S C01X 110.91(16)
C01P C00S C01X 113.84(18)
C010 C00S H00S 106.7
C01P C00S H00S 106.7
C01X C00S H00S 106.7
C01B C00T C00Q 116.75(15)
C01B C00T C01I 114.61(15)
C00Q C00T C01I 105.84(15)
C01B C00T H00T 106.3
C00Q C00T H00T 106.3
C01I C00T H00T 106.3
C00V C00U C01R 111.70(17)
C00V C00U C00G 100.45(14)
C01R C00U C00G 115.19(15)
C00V C00U H00U 109.7
C01R C00U H00U 109.7
C00G C00U H00U 109.7
C00U C00V C014 103.18(14)
C00U C00V H00D 111.1
C014 C00V H00D 111.1
C00U C00V H00E 111.1
C014 C00V H00E 111.1
H00D C00V H00E 109.1
O005 C00W C00G 112.52(13)
O005 C00W C014 103.91(14)
C00G C00W C014 104.13(14)
O005 C00W C00I 108.61(13)
C00G C00W C00I 115.43(15)
C014 C00W C00I 111.60(14)
C00R C00X C01B 111.40(16)
C00R C00X C01N 110.62(15)
C01B C00X C01N 113.57(16)
C00R C00X H00X 107.0
C01B C00X H00X 107.0
C01N C00X H00X 107.0
C00I C00Y H00F 109.5
C00I C00Y H00H 109.5
H00F C00Y H00H 109.5
C00I C00Y H00I 109.5
H00F C00Y H00I 109.5
H00H C00Y H00I 109.5
C00O C00Z C01H 111.49(16)
C00O C00Z C01M 111.36(15)
C01H C00Z C01M 113.00(15)
C00O C00Z H00Z 106.9
C01H C00Z H00Z 106.9
C01M C00Z H00Z 106.9
C01W C010 C00E 116.27(19)
C01W C010 C00S 121.81(18)
C00E C010 C00S 121.92(17)
O006 C011 C01L 103.69(15)
O006 C011 C00L 114.03(14)
C01L C011 C00L 104.28(15)
O006 C011 C01A 108.66(14)
C01L C011 C01A 112.14(15)
C00L C011 C01A 113.58(16)
C00H C012 H01A 109.5
C00H C012 H01B 109.5
H01A C012 H01B 109.5
C00H C012 H01C 109.5
H01A C012 H01C 109.5
H01B C012 H01C 109.5
C00N C013 H3AA 109.5
C00N C013 H 109.5
H3AA C013 H 109.5
C00N C013 HA 109.5
H3AA C013 HA 109.5
H C013 HA 109.5
C00V C014 C00W 105.89(14)
C00V C014 H2BA 110.6
C00W C014 H2BA 110.6
C00V C014 HB 110.6
C00W C014 HB 110.6
H2BA C014 HB 108.7
C00R C015 H4AA 122.7(16)
C00R C015 HT 119.9(17)
H4AA C015 HT 117(2)
O001 C016 C019 113.25(14)
O001 C016 C01D 103.68(14)
C019 C016 C01D 104.21(14)
O001 C016 C00H 108.88(13)
C019 C016 C00H 114.21(16)
C01D C016 C00H 112.08(14)
C00K C017 H01D 122.0(16)
C00K C017 H01E 119.1(15)
H01D C017 H01E 119(2)
C01Y C018 C01K 111.98(19)
C01Y C018 C019 114.91(17)
C01K C018 C019 101.04(15)
C01Y C018 H018 109.5
C01K C018 H018 109.5
C019 C018 H018 109.5
C01G C019 C018 115.55(16)
C01G C019 C016 115.99(15)
C018 C019 C016 106.32(16)
C01G C019 H019 106.1
C018 C019 H019 106.1
C016 C019 H019 106.1
O00C C01A C01C 110.85(16)
O00C C01A C01S 109.79(17)
C01C C01A C01S 106.97(16)
O00C C01A C011 102.88(15)
C01C C01A C011 112.02(17)
C01S C01A C011 114.35(16)
C00T C01B C00X 113.10(15)
C00T C01B H5AA 109.0
C00X C01B H5AA 109.0
C00T C01B HC 109.0
C00X C01B HC 109.0
H5AA C01B HC 107.8
C01A C01C H01Q 109.5
C01A C01C H01R 109.5
H01Q C01C H01R 109.5
C01A C01C H01S 109.5
H01Q C01C H01S 109.5
H01R C01C H01S 109.5
C01K C01D C016 106.22(16)
C01K C01D H01F 110.5
C016 C01D H01F 110.5
C01K C01D H01G 110.5
C016 C01D H01G 110.5
H01F C01D H01G 108.7
C01N C01E C00N 119.20(16)
C01N C01E H6AA 107.5
C00N C01E H6AA 107.5
C01N C01E HD 107.5
C00N C01E HD 107.5
H6AA C01E HD 107.0
C00P C01F C00M 114.07(16)
C00P C01F H01H 108.7
C00M C01F H01H 108.7
C00P C01F H01I 108.7
C00M C01F H01I 108.7
H01H C01F H01I 107.6
C019 C01G C00M 113.44(15)
C019 C01G H01J 108.9
C00M C01G H01J 108.9
C019 C01G H01K 108.9
C00M C01G H01K 108.9
H01J C01G H01K 107.7
C00G C01H C00Z 113.98(14)
C00G C01H H3BA 108.8
C00Z C01H H3BA 108.8
C00G C01H HE 108.8
C00Z C01H HE 108.8
H3BA C01H HE 107.7
C01U C01I C01V 111.55(18)
C01U C01I C00T 114.52(17)
C01V C01I C00T 100.66(15)
C01U C01I H7AA 109.9
C01V C01I H7AA 109.9
C00T C01I H7AA 109.9
C01M C01J C00I 119.16(15)
C01M C01J H4BA 107.5
C00I C01J H4BA 107.5
C01M C01J HF 107.5
C00I C01J HF 107.5
H4BA C01J HF 107.0
C018 C01K C01D 103.53(15)
C018 C01K H01L 111.1
C01D C01K H01L 111.1
C018 C01K H01M 111.1
C01D C01K H01M 111.1
H01L C01K H01M 109.0
C01Q C01L C011 106.18(16)
C01Q C01L H01T 110.5
C011 C01L H01T 110.5
C01Q C01L H01U 110.5
C011 C01L H01U 110.5
H01T C01L H01U 108.7
C01J C01M C00Z 113.76(16)
C01J C01M H5BA 108.8
C00Z C01M H5BA 108.8
C01J C01M HG 108.8
C00Z C01M HG 108.8
H5BA C01M HG 107.7
C01E C01N C00X 113.93(16)
C01E C01N H8AA 108.8
C00X C01N H8AA 108.8
C01E C01N HH 108.8
C00X C01N HH 108.8
H8AA C01N HH 107.7
C01V C01O C00Q 105.98(15)
C01V C01O H9AA 110.5
C00Q C01O H9AA 110.5
C01V C01O HI 110.5
C00Q C01O HI 110.5
H9AA C01O HI 108.7
C00L C01P C00S 113.11(16)
C00L C01P H01V 109.0
C00S C01P H01V 109.0
C00L C01P H01W 109.0
C00S C01P H01W 109.0
H01V C01P H01W 107.8
C01L C01Q C01T 103.71(16)
C01L C01Q H01X 111.0
C01T C01Q H01X 111.0
C01L C01Q H01Y 111.0
C01T C01Q H01Y 111.0
H01X C01Q H01Y 109.0
C00U C01R H6BA 109.5
C00U C01R HJ 109.5
H6BA C01R HJ 109.5
C00U C01R HK 109.5
H6BA C01R HK 109.5
HJ C01R HK 109.5
C01X C01S C01A 119.13(17)
C01X C01S H01Z 107.5
C01A C01S H01Z 107.5
C01X C01S HL 107.5
C01A C01S HL 107.5
H01Z C01S HL 107.0
C01Q C01T C01Z 111.49(19)
C01Q C01T C00L 101.41(15)
C01Z C01T C00L 114.73(17)
C01Q C01T H01 109.6
C01Z C01T H01 109.6
C00L C01T H01 109.6
C01I C01U H0BA 109.5
C01I C01U HM 109.5
H0BA C01U HM 109.5
C01I C01U HN 109.5
H0BA C01U HN 109.5
HM C01U HN 109.5
C01I C01V C01O 103.26(15)
C01I C01V H1BA 111.1
C01O C01V H1BA 111.1
C01I C01V HO 111.1
C01O C01V HO 111.1
H1BA C01V HO 109.1
C010 C01W H0AA 121.6(16)
C010 C01W HS 120.8(18)
H0AA C01W HS 118(2)
C01S C01X C00S 114.55(17)
C01S C01X H1AA 108.6
C00S C01X H1AA 108.6
C01S C01X HP 108.6
C00S C01X HP 108.6
H1AA C01X HP 107.6
C018 C01Y H01N 109.5
C018 C01Y H01O 109.5
H01N C01Y H01O 109.5
C018 C01Y H01P 109.5
H01N C01Y H01P 109.5
H01O C01Y H01P 109.5
C01T C01Z H2AA 109.5
C01T C01Z HQ 109.5
H2AA C01Z HQ 109.5
C01T C01Z HR 109.5
H2AA C01Z HR 109.5
HQ C01Z HR 109.5
C00O C020 H02A 121.2(19)
C00O C020 H02B 120(2)
H02A C020 H02B 118(3)

loop_
_geom_bond_atom_site_label_1
_geom_bond_atom_site_label_2
_geom_bond_distance
O001 C00D 1.346(2)
O001 C016 1.479(2)
O002 C00D 1.215(2)
O003 C00E 1.218(2)
O004 C00J 1.342(2)
O004 C00Q 1.478(2)
O005 C00F 1.343(2)
O005 C00W 1.481(2)
O006 C00E 1.345(2)
O006 C011 1.479(2)
O007 C00H 1.437(2)
O007 H007 0.8400
O008 C00I 1.435(2)
O008 H008 0.8400
O009 C00N 1.431(2)
O009 H009 0.8400
O00A C00F 1.219(2)
O00B C00J 1.213(3)
O00C C01A 1.430(2)
O00C H00C 0.8400
C00D C00K 1.499(3)
C00E C010 1.497(3)
C00F C00O 1.501(3)
C00G C01H 1.517(2)
C00G C00U 1.545(2)
C00G C00W 1.545(2)
C00G H00G 1.0000
C00H C00P 1.533(3)
C00H C012 1.534(3)
C00H C016 1.561(2)
C00I C00Y 1.533(2)
C00I C01J 1.536(3)
C00I C00W 1.558(2)
C00J C00R 1.505(3)
C00K C017 1.330(3)
C00K C00M 1.516(3)
C00L C01P 1.521(3)
C00L C01T 1.544(3)
C00L C011 1.557(2)
C00L H00L 1.0000
C00M C01G 1.534(3)
C00M C01F 1.544(3)
C00M H00M 1.0000
C00N C013 1.533(3)
C00N C01E 1.538(3)
C00N C00Q 1.556(2)
C00O C020 1.329(3)
C00O C00Z 1.517(3)
C00P C01F 1.530(3)
C00P H00A 0.9900
C00P H00B 0.9900
C00Q C00T 1.545(2)
C00Q C01O 1.554(2)
C00R C015 1.329(3)
C00R C00X 1.515(3)
C00S C010 1.514(3)
C00S C01P 1.535(3)
C00S C01X 1.544(3)
C00S H00S 1.0000
C00T C01B 1.519(2)
C00T C01I 1.545(3)
C00T H00T 1.0000
C00U C00V 1.528(3)
C00U C01R 1.528(3)
C00U H00U 1.0000
C00V C014 1.536(3)
C00V H00D 0.9900
C00V H00E 0.9900
C00W C014 1.555(2)
C00X C01B 1.535(3)
C00X C01N 1.545(3)
C00X H00X 1.0000
C00Y H00F 0.9800
C00Y H00H 0.9800
C00Y H00I 0.9800
C00Z C01H 1.527(3)
C00Z C01M 1.547(3)
C00Z H00Z 1.0000
C010 C01W 1.328(3)
C011 C01L 1.547(3)
C011 C01A 1.557(3)
C012 H01A 0.9800
C012 H01B 0.9800
C012 H01C 0.9800
C013 H3AA 0.9800
C013 H 0.9800
C013 HA 0.9800
C014 H2BA 0.9900
C014 HB 0.9900
C015 H4AA 0.96(3)
C015 HT 0.96(3)
C016 C019 1.548(2)
C016 C01D 1.552(2)
C017 H01D 0.98(3)
C017 H01E 0.99(3)
C018 C01Y 1.522(3)
C018 C01K 1.528(3)
C018 C019 1.548(3)
C018 H018 1.0000
C019 C01G 1.518(3)
C019 H019 1.0000
C01A C01C 1.534(3)
C01A C01S 1.536(3)
C01B H5AA 0.9900
C01B HC 0.9900
C01C H01Q 0.9800
C01C H01R 0.9800
C01C H01S 0.9800
C01D C01K 1.532(3)
C01D H01F 0.9900
C01D H01G 0.9900
C01E C01N 1.528(3)
C01E H6AA 0.9900
C01E HD 0.9900
C01F H01H 0.9900
C01F H01I 0.9900
C01G H01J 0.9900
C01G H01K 0.9900
C01H H3BA 0.9900
C01H HE 0.9900
C01I C01U 1.528(3)
C01I C01V 1.528(3)
C01I H7AA 1.0000
C01J C01M 1.524(3)
C01J H4BA 0.9900
C01J HF 0.9900
C01K H01L 0.9900
C01K H01M 0.9900
C01L C01Q 1.528(3)
C01L H01T 0.9900
C01L H01U 0.9900
C01M H5BA 0.9900
C01M HG 0.9900
C01N H8AA 0.9900
C01N HH 0.9900
C01O C01V 1.532(3)
C01O H9AA 0.9900
C01O HI 0.9900
C01P H01V 0.9900
C01P H01W 0.9900
C01Q C01T 1.528(3)
C01Q H01X 0.9900
C01Q H01Y 0.9900
C01R H6BA 0.9800
C01R HJ 0.9800
C01R HK 0.9800
C01S C01X 1.530(3)
C01S H01Z 0.9900
C01S HL 0.9900
C01T C01Z 1.531(3)
C01T H01 1.0000
C01U H0BA 0.9800
C01U HM 0.9800
C01U HN 0.9800
C01V H1BA 0.9900
C01V HO 0.9900
C01W H0AA 0.96(3)
C01W HS 0.99(3)
C01X H1AA 0.9900
C01X HP 0.9900
C01Y H01N 0.9800
C01Y H01O 0.9800
C01Y H01P 0.9800
C01Z H2AA 0.9800
C01Z HQ 0.9800
C01Z HR 0.9800
C020 H02A 0.99(3)
C020 H02B 0.93(4)

loop_
_geom_torsion_atom_site_label_1
_geom_torsion_atom_site_label_2
_geom_torsion_atom_site_label_3
_geom_torsion_atom_site_label_4
_geom_torsion
C016 O001 C00D O002 166.07(16)
C016 O001 C00D C00K -14.9(3)
C011 O006 C00E O003 155.19(16)
C011 O006 C00E C010 -29.3(3)
C00W O005 C00F O00A 164.38(16)
C00W O005 C00F C00O -17.9(3)
C00Q O004 C00J O00B 166.05(17)
C00Q O004 C00J C00R -15.2(3)
O002 C00D C00K C017 -13.3(3)
O001 C00D C00K C017 167.74(17)
O002 C00D C00K C00M 167.61(17)
O001 C00D C00K C00M -11.3(3)
C017 C00K C00M C01G 143.58(18)
C00D C00K C00M C01G -37.4(2)
C017 C00K C00M C01F -88.9(2)
C00D C00K C00M C01F 90.2(2)
O00A C00F C00O C020 -9.7(3)
O005 C00F C00O C020 172.8(2)
O00A C00F C00O C00Z 170.12(18)
O005 C00F C00O C00Z -7.4(3)
O007 C00H C00P C01F -75.1(2)
C012 C00H C00P C01F 165.89(17)
C016 C00H C00P C01F 40.1(2)
C00J O004 C00Q C00T 65.6(2)
C00J O004 C00Q C01O 177.93(16)
C00J O004 C00Q C00N -63.2(2)
O009 C00N C00Q O004 -172.05(13)
C013 C00N C00Q O004 -53.94(18)
C01E C00N C00Q O004 68.63(19)
O009 C00N C00Q C00T 59.91(18)
C013 C00N C00Q C00T 178.01(15)
C01E C00N C00Q C00T -59.4(2)
O009 C00N C00Q C01O -58.11(18)
C013 C00N C00Q C01O 59.99(19)
C01E C00N C00Q C01O -177.44(15)
O00B C00J C00R C015 -12.9(3)
O004 C00J C00R C015 168.39(18)
O00B C00J C00R C00X 168.24(19)
O004 C00J C00R C00X -10.4(3)
O004 C00Q C00T C01B -35.9(2)
C01O C00Q C00T C01B -147.93(17)
C00N C00Q C00T C01B 90.0(2)
O004 C00Q C00T C01I 93.03(17)
C01O C00Q C00T C01I -19.05(19)
C00N C00Q C00T C01I -141.11(15)
C01H C00G C00U C00V 171.02(15)
C00W C00G C00U C00V 40.28(17)
C01H C00G C00U C01R 50.9(2)
C00W C00G C00U C01R -79.87(18)
C01R C00U C00V C014 77.85(19)
C00G C00U C00V C014 -44.78(18)
C00F O005 C00W C00G 67.3(2)
C00F O005 C00W C014 179.32(15)
C00F O005 C00W C00I -61.8(2)
C01H C00G C00W O005 -37.8(2)
C00U C00G C00W O005 91.92(17)
C01H C00G C00W C014 -149.65(15)
C00U C00G C00W C014 -19.97(18)
C01H C00G C00W C00I 87.66(19)
C00U C00G C00W C00I -142.65(15)
O008 C00I C00W O005 -171.87(13)
C00Y C00I C00W O005 -53.45(18)
C01J C00I C00W O005 69.07(18)
O008 C00I C00W C00G 60.71(17)
C00Y C00I C00W C00G 179.13(15)
C01J C00I C00W C00G -58.3(2)
O008 C00I C00W C014 -57.91(17)
C00Y C00I C00W C014 60.52(19)
C01J C00I C00W C014 -176.97(15)
C015 C00R C00X C01B 142.90(18)
C00J C00R C00X C01B -38.3(2)
C015 C00R C00X C01N -89.8(2)
C00J C00R C00X C01N 89.0(2)
C020 C00O C00Z C01H 139.8(2)
C00F C00O C00Z C01H -39.9(2)
C020 C00O C00Z C01M -93.0(2)
C00F C00O C00Z C01M 87.3(2)
O003 C00E C010 C01W 0.9(3)
O006 C00E C010 C01W -174.36(19)
O003 C00E C010 C00S -179.56(17)
O006 C00E C010 C00S 5.2(3)
C01P C00S C010 C01W 132.4(2)
C01X C00S C010 C01W -99.7(2)
C01P C00S C010 C00E -47.1(2)
C01X C00S C010 C00E 80.8(2)
C00E O006 C011 C01L -177.37(15)
C00E O006 C011 C00L 69.9(2)
C00E O006 C011 C01A -57.9(2)
C01P C00L C011 O006 -32.4(2)
C01T C00L C011 O006 97.94(18)
C01P C00L C011 C01L -144.75(17)
C01T C00L C011 C01L -14.45(19)
C01P C00L C011 C01A 92.9(2)
C01T C00L C011 C01A -136.83(16)
C00U C00V C014 C00W 33.4(2)
O005 C00W C014 C00V -126.08(15)
C00G C00W C014 C00V -8.09(19)
C00I C00W C014 C00V 117.07(16)
C00D O001 C016 C019 65.4(2)
C00D O001 C016 C01D 177.76(15)
C00D O001 C016 C00H -62.8(2)
O007 C00H C016 O001 -173.10(13)
C00P C00H C016 O001 67.88(19)
C012 C00H C016 O001 -55.34(18)
O007 C00H C016 C019 59.23(18)
C00P C00H C016 C019 -59.8(2)
C012 C00H C016 C019 176.99(15)
O007 C00H C016 C01D -58.99(18)
C00P C00H C016 C01D -178.02(15)
C012 C00H C016 C01D 58.77(19)
C01Y C018 C019 C01G 46.6(2)
C01K C018 C019 C01G 167.35(17)
C01Y C018 C019 C016 -83.6(2)
C01K C018 C019 C016 37.10(19)
O001 C016 C019 C01G -34.8(2)
C01D C016 C019 C01G -146.73(17)
C00H C016 C019 C01G 90.6(2)
O001 C016 C019 C018 95.25(17)
C01D C016 C019 C018 -16.73(19)
C00H C016 C019 C018 -139.35(15)
O006 C011 C01A O00C -175.25(15)
C01L C011 C01A O00C -61.22(19)
C00L C011 C01A O00C 56.7(2)
O006 C011 C01A C01C -56.2(2)
C01L C011 C01A C01C 57.9(2)
C00L C011 C01A C01C 175.79(16)
O006 C011 C01A C01S 65.76(19)
C01L C011 C01A C01S 179.79(16)
C00L C011 C01A C01S -62.3(2)
C00Q C00T C01B C00X -43.8(2)
C01I C00T C01B C00X -168.33(16)
C00R C00X C01B C00T 86.5(2)
C01N C00X C01B C00T -39.2(2)
O001 C016 C01D C01K -128.97(15)
C019 C016 C01D C01K -10.24(19)
C00H C016 C01D C01K 113.77(17)
O009 C00N C01E C01N -75.1(2)
C013 C00N C01E C01N 165.58(17)
C00Q C00N C01E C01N 40.2(2)
C00H C00P C01F C00M -66.2(2)
C00K C00M C01F C00P -36.8(2)
C01G C00M C01F C00P 89.6(2)
C018 C019 C01G C00M -170.35(17)
C016 C019 C01G C00M -44.9(2)
C00K C00M C01G C019 87.3(2)
C01F C00M C01G C019 -38.1(2)
C00U C00G C01H C00Z -166.61(15)
C00W C00G C01H C00Z -41.5(2)
C00O C00Z C01H C00G 85.66(19)
C01M C00Z C01H C00G -40.7(2)
C01B C00T C01I C01U 49.7(2)
C00Q C00T C01I C01U -80.40(19)
C01B C00T C01I C01V 169.52(17)
C00Q C00T C01I C01V 39.38(19)
O008 C00I C01J C01M -75.8(2)
C00Y C00I C01J C01M 164.31(16)
C00W C00I C01J C01M 39.5(2)
C01Y C018 C01K C01D 79.8(2)
C019 C018 C01K C01D -43.0(2)
C016 C01D C01K C018 33.7(2)
O006 C011 C01L C01Q -131.77(16)
C00L C011 C01L C01Q -12.1(2)
C01A C011 C01L C01Q 111.19(18)
C00I C01J C01M C00Z -66.8(2)
C00O C00Z C01M C01J -35.1(2)
C01H C00Z C01M C01J 91.32(19)
C00N C01E C01N C00X -66.7(2)
C00R C00X C01N C01E -35.6(2)
C01B C00X C01N C01E 90.5(2)
O004 C00Q C01O C01V -127.48(16)
C00T C00Q C01O C01V -8.7(2)
C00N C00Q C01O C01V 115.39(17)
C01T C00L C01P C00S -171.41(17)
C011 C00L C01P C00S -45.9(2)
C010 C00S C01P C00L 89.6(2)
C01X C00S C01P C00L -36.7(2)
C011 C01L C01Q C01T 34.5(2)
O00C C01A C01S C01X -72.6(2)
C01C C01A C01S C01X 167.03(18)
C011 C01A C01S C01X 42.4(2)
C01L C01Q C01T C01Z 80.1(2)
C01L C01Q C01T C00L -42.5(2)
C01P C00L C01T C01Q 165.28(17)
C011 C00L C01T C01Q 35.21(19)
C01P C00L C01T C01Z 45.0(2)
C011 C00L C01T C01Z -85.1(2)
C01U C01I C01V C01O 77.6(2)
C00T C01I C01V C01O -44.3(2)
C00Q C01O C01V C01I 33.5(2)
C01A C01S C01X C00S -67.7(3)
C010 C00S C01X C01S -37.4(2)
C01P C00S C01X C01S 89.2(2)
